data_7201705
loop_
_publ_author_name
'Dobrzycki, Lukasz'
'Wo\'zniak, Krzysztof'

_publ_section_title
;
 Inorganic--organic hybrid salts of diaminobenzenes and related cations
;
_journal_issue 5
_journal_name_full CrystEngComm
_journal_page_first 577
_journal_paper_doi 10.1039/b713261a
_journal_volume 10
_journal_year 2008
_chemical_formula_sum 'C11 H20 Cl4 Cu N2'
_chemical_formula_weight 385.63
_chemical_name_systematic
;
?
;
_space_group_IT_number 33
_symmetry_cell_setting orthorhombic
_symmetry_space_group_name_Hall 'P 2c -2n'
_symmetry_space_group_name_H-M 'P n a 21'
_atom_sites_solution_hydrogens geom
_atom_sites_solution_primary direct
_atom_sites_solution_secondary difmap
_audit_creation_method SHELXL-97
_cell_angle_alpha 90.00
_cell_angle_beta 90.00
_cell_angle_gamma 90.00
_cell_formula_units_Z 4
_cell_length_a 17.7932(6)
_cell_length_b 11.6083(4)
_cell_length_c 7.8582(2)
_cell_measurement_temperature 100(2)
_cell_volume 1623.10(9)
_computing_cell_refinement
;
CrysAlis RED, Oxford Diffraction Ltd.,
Version 1.171.28cycle4 beta (release 11-11-2005 CrysAlis171 .NET)
(compiled Nov 11 2005,15:50:43)
;
_computing_data_collection
;
CrysAlis CCD, Oxford Diffraction Ltd.,
Version 1.171.28cycle4 beta (release 11-11-2005 CrysAlis171 .NET)
(compiled Nov 11 2005,15:50:43)
;
_computing_data_reduction
;
CrysAlis RED, Oxford Diffraction Ltd.,
Version 1.171.28cycle4 beta (release 11-11-2005 CrysAlis171 .NET)
(compiled Nov 11 2005,15:50:43)
;
_computing_molecular_graphics Diamond
_computing_publication_material SHELXTL-97
_computing_structure_refinement 'SHELXL-97 (Sheldrick, 1997)'
_computing_structure_solution 'SHELXS-97 (Sheldrick, 1990)'
_diffrn_ambient_temperature 100(2)
_diffrn_detector_area_resol_mean 8.6479
_diffrn_measured_fraction_theta_full 0.996
_diffrn_measured_fraction_theta_max 0.973
_diffrn_measurement_device_type KM4CCD
_diffrn_measurement_method 'omega scan'
_diffrn_radiation_monochromator graphite
_diffrn_radiation_source 'fine-focus sealed tube'
_diffrn_radiation_type MoK\a
_diffrn_radiation_wavelength 0.71073
_diffrn_reflns_av_R_equivalents 0.0184
_diffrn_reflns_av_sigmaI/netI 0.0168
_diffrn_reflns_limit_h_max 23
_diffrn_reflns_limit_h_min -23
_diffrn_reflns_limit_k_max 15
_diffrn_reflns_limit_k_min -15
_diffrn_reflns_limit_l_max 10
_diffrn_reflns_limit_l_min -10
_diffrn_reflns_number 21369
_diffrn_reflns_theta_full 28.00
_diffrn_reflns_theta_max 28.64
_diffrn_reflns_theta_min 2.88
_diffrn_standards_decay_% 2
_diffrn_standards_number '1 frame'
_exptl_absorpt_coefficient_mu 1.989
_exptl_absorpt_correction_T_max 0.84
_exptl_absorpt_correction_T_min 0.59
_exptl_absorpt_correction_type multi-scan
_exptl_absorpt_process_details
;
CrysAlis RED, Oxford Diffraction Ltd.,
Version 1.171.28cycle4 beta (release 11-11-2005 CrysAlis171 .NET)
(compiled Nov 11 2005,15:50:43)
Empirical absorption correction using spherical harmonics,
implemented in SCALE3 ABSPACK scaling algorithm.
;
_exptl_crystal_colour orange
_exptl_crystal_density_diffrn 1.578
_exptl_crystal_density_method 'not measured'
_exptl_crystal_description prismatic
_exptl_crystal_F_000 788
_exptl_crystal_size_max 0.30
_exptl_crystal_size_mid 0.20
_exptl_crystal_size_min 0.10
_refine_diff_density_max 0.255
_refine_diff_density_min -0.331
_refine_diff_density_rms 0.046
_refine_ls_abs_structure_details 'Flack H D (1983), Acta Cryst. A39, 876-881, 1791 Friedel pairs'
_refine_ls_abs_structure_Flack 0.005(6)
_refine_ls_extinction_coef 0.0028(3)
_refine_ls_extinction_expression Fc^*^=kFc[1+0.001xFc^2^\l^3^/sin(2\q)]^-1/4^
_refine_ls_extinction_method SHELXL
_refine_ls_goodness_of_fit_ref 1.066
_refine_ls_hydrogen_treatment mixed
_refine_ls_matrix_type full
_refine_ls_number_parameters 223
_refine_ls_number_reflns 3967
_refine_ls_number_restraints 15
_refine_ls_restrained_S_all 1.065
_refine_ls_R_factor_all 0.0180
_refine_ls_R_factor_gt 0.0161
_refine_ls_shift/su_max 0.001
_refine_ls_shift/su_mean 0.000
_refine_ls_structure_factor_coef Fsqd
_refine_ls_weighting_details 'calc w=1/[\s^2^(Fo^2^)+(0.0261P)^2^+0.0000P] where P=(Fo^2^+2Fc^2^)/3'
_refine_ls_weighting_scheme calc
_refine_ls_wR_factor_gt 0.0400
_refine_ls_wR_factor_ref 0.0402
_reflns_number_gt 3739
_reflns_number_total 3967
_reflns_threshold_expression >2sigma(I)
_cod_data_source_file b713261a.txt
_cod_data_source_block 4+CuCl4
_cod_depositor_comments
;
The following automatic conversions were performed:
'_symmetry_cell_setting' value 'Orthorhombic' changed to 'orthorhombic'
according to '/home/saulius/struct/CIF-dictionaries/cif_core.dic'
dictionary named 'cif_core.dic' version 2.4.1 from 2010-06-29.

Automatic conversion script
Id: cif_fix_enum 1527 2010-12-29 10:47:43Z saulius 
;
_cod_original_sg_symbol_H-M Pna21
_cod_database_code 7201705

loop_
_symmetry_equiv_pos_as_xyz
'x, y, z'
'-x, -y, z+1/2'
'x+1/2, -y+1/2, z'
'-x+1/2, y+1/2, z+1/2'

loop_
_atom_site_label
_atom_site_type_symbol
_atom_site_fract_x
_atom_site_fract_y
_atom_site_fract_z
_atom_site_U_iso_or_equiv
_atom_site_adp_type
_atom_site_occupancy
_atom_site_symmetry_multiplicity
_atom_site_calc_flag
_atom_site_refinement_flags
_atom_site_disorder_assembly
_atom_site_disorder_group
Cu1 Cu 0.443568(9) 0.200929(14) 0.34655(2) 0.01686(5) Uani 1 1 d . . .
Cl1 Cl 0.37311(2) 0.28520(3) 0.13478(4) 0.01968(8) Uani 1 1 d . . .
Cl2 Cl 0.55437(2) 0.23213(3) 0.46548(5) 0.02083(8) Uani 1 1 d . . .
Cl3 Cl 0.37036(2) 0.25428(3) 0.56464(5) 0.01984(8) Uani 1 1 d . . .
Cl4 Cl 0.46701(2) 0.04012(3) 0.19922(5) 0.02540(9) Uani 1 1 d . . .
N2 N -0.00458(6) 0.29256(9) -0.14766(17) 0.0140(2) Uani 1 1 d . . .
H2A H -0.0439 0.2776 -0.0769 0.021 Uiso 1 1 calc R . .
H2B H -0.0160 0.2681 -0.2546 0.021 Uiso 1 1 calc R . .
H2C H 0.0045 0.3697 -0.1494 0.021 Uiso 1 1 calc R . .
C1 C 0.18637(8) 0.12091(13) 0.03402(19) 0.0197(3) Uani 1 1 d . . .
C2 C 0.12995(9) 0.05772(14) -0.0412(2) 0.0197(3) Uani 1 1 d . A .
C3 C 0.06624(8) 0.11263(13) -0.10421(18) 0.0169(3) Uani 1 1 d . . .
C4 C 0.06257(8) 0.23180(13) -0.08649(19) 0.0147(3) Uani 1 1 d . A .
C5 C 0.11885(9) 0.29525(14) -0.0108(2) 0.0189(3) Uani 1 1 d . . .
C6 C 0.18212(9) 0.23940(14) 0.0509(2) 0.0224(3) Uani 1 1 d . A .
C7 C 0.28902(9) -0.02624(15) -0.0096(2) 0.0269(4) Uani 1 1 d . . .
C8 C 0.31351(10) 0.02701(18) -0.1731(3) 0.0348(4) Uani 1 1 d . A .
N1A N 0.25283(7) 0.06052(13) 0.10633(16) 0.0236(3) Uani 0.860(3) 1 d PD A 1
H1A H 0.2887 0.1160 0.1326 0.028 Uiso 0.860(3) 1 calc PR A 1
C9A C 0.23346(11) -0.00457(17) 0.2720(2) 0.0233(4) Uani 0.860(3) 1 d PDU A 1
H9A1 H 0.1962 -0.0655 0.2467 0.028 Uiso 0.860(3) 1 calc PR A 1
H9A2 H 0.2793 -0.0423 0.3165 0.028 Uiso 0.860(3) 1 calc PR A 1
C10A C 0.20222(11) 0.0748(2) 0.4054(2) 0.0271(5) Uani 0.860(3) 1 d PDU A 1
H10A H 0.2397 0.1337 0.4334 0.041 Uiso 0.860(3) 1 calc PR A 1
H10B H 0.1900 0.0304 0.5078 0.041 Uiso 0.860(3) 1 calc PR A 1
H10C H 0.1566 0.1119 0.3620 0.041 Uiso 0.860(3) 1 calc PR A 1
N1B N 0.25283(7) 0.06052(13) 0.10633(16) 0.0236(3) Uani 0.14 1 d PD A 2
H1B H 0.2864 0.1192 0.0799 0.028 Uiso 0.140(3) 1 calc PR A 2
C9B C 0.2553(6) 0.0828(9) 0.3020(9) 0.0225(11) Uani 0.140(3) 1 d PDU A 2
H9B1 H 0.3044 0.0610 0.3517 0.027 Uiso 0.140(3) 1 calc PR A 2
H9B2 H 0.2441 0.1642 0.3299 0.027 Uiso 0.140(3) 1 calc PR A 2
C10B C 0.1939(6) 0.0041(10) 0.3588(16) 0.0223(19) Uani 0.140(3) 1 d PDU A 2
H10D H 0.1453 0.0426 0.3448 0.033 Uiso 0.140(3) 1 calc PR A 2
H10E H 0.2013 -0.0156 0.4789 0.033 Uiso 0.140(3) 1 calc PR A 2
H10F H 0.1949 -0.0663 0.2901 0.033 Uiso 0.140(3) 1 calc PR A 2
C11 C 0.00381(10) 0.04535(13) -0.1864(2) 0.0234(4) Uani 1 1 d . A .
H2 H 0.1313(9) -0.0196(17) -0.048(2) 0.019(4) Uiso 1 1 d . . .
H5 H 0.1140(8) 0.3707(16) 0.000(2) 0.014(4) Uiso 1 1 d . . .
H6 H 0.2246(11) 0.2819(16) 0.104(3) 0.029(5) Uiso 1 1 d . . .
H7A H 0.2544(10) -0.0897(15) -0.029(2) 0.025(4) Uiso 1 1 d . . .
H7B H 0.3306(10) -0.0530(16) 0.052(2) 0.030 Uiso 1 1 d . . .
H8A H 0.2744(12) 0.0472(18) -0.244(2) 0.037 Uiso 1 1 d . . .
H8B H 0.3455(12) -0.0250(19) -0.230(2) 0.037 Uiso 1 1 d . . .
H8C H 0.3492(10) 0.0954(16) -0.149(3) 0.037 Uiso 1 1 d . . .
H11A H -0.0444(10) 0.0597(18) -0.129(3) 0.037 Uiso 1 1 d . . .
H11B H 0.0134(11) -0.0363(18) -0.180(3) 0.037 Uiso 1 1 d . . .
H11C H -0.0033(10) 0.0659(17) -0.311(3) 0.037 Uiso 1 1 d . . .

loop_
_atom_site_aniso_label
_atom_site_aniso_U_11
_atom_site_aniso_U_22
_atom_site_aniso_U_33
_atom_site_aniso_U_23
_atom_site_aniso_U_13
_atom_site_aniso_U_12
Cu1 0.02146(9) 0.01444(9) 0.01469(8) -0.00202(8) -0.00309(9) 0.00324(6)
Cl1 0.02121(18) 0.02083(17) 0.01700(17) -0.00024(14) -0.00436(14) 0.00415(14)
Cl2 0.01917(18) 0.02396(19) 0.01937(16) 0.00049(15) -0.00211(14) 0.00417(14)
Cl3 0.01854(17) 0.02332(18) 0.01766(17) -0.00146(15) -0.00153(14) 0.00410(15)
Cl4 0.0433(2) 0.01292(17) 0.01997(17) -0.00216(14) -0.00283(17) 0.00542(16)
N2 0.0146(5) 0.0127(5) 0.0148(5) 0.0009(5) -0.0029(6) 0.0000(4)
C1 0.0179(7) 0.0249(8) 0.0164(7) 0.0010(6) -0.0014(5) 0.0084(6)
C2 0.0226(8) 0.0177(8) 0.0187(7) 0.0026(6) -0.0008(6) 0.0042(6)
C3 0.0185(7) 0.0165(7) 0.0157(7) 0.0014(5) -0.0012(5) 0.0017(6)
C4 0.0137(7) 0.0179(7) 0.0127(6) 0.0019(6) -0.0003(5) 0.0019(5)
C5 0.0207(7) 0.0160(8) 0.0201(7) -0.0024(6) -0.0016(6) 0.0014(6)
C6 0.0165(7) 0.0273(8) 0.0235(8) -0.0043(7) -0.0052(6) -0.0003(6)
C7 0.0174(8) 0.0206(8) 0.0426(10) 0.0007(8) -0.0014(7) 0.0040(6)
C8 0.0234(8) 0.0483(11) 0.0328(10) -0.0115(9) 0.0020(8) 0.0015(8)
N1A 0.0182(7) 0.0342(8) 0.0183(6) 0.0016(5) -0.0035(5) 0.0080(6)
C9A 0.0221(10) 0.0244(10) 0.0233(9) 0.0074(8) -0.0049(8) 0.0020(8)
C10A 0.0270(10) 0.0335(12) 0.0207(9) -0.0001(8) -0.0028(7) -0.0060(9)
N1B 0.0182(7) 0.0342(8) 0.0183(6) 0.0016(5) -0.0035(5) 0.0080(6)
C9B 0.022(2) 0.024(2) 0.021(2) 0.007(2) -0.0045(19) 0.003(2)
C10B 0.024(4) 0.030(4) 0.013(4) -0.003(4) -0.001(4) 0.001(4)
C11 0.0279(8) 0.0129(7) 0.0292(10) 0.0010(6) -0.0089(7) 0.0008(6)

loop_
_atom_type_symbol
_atom_type_description
_atom_type_scat_dispersion_real
_atom_type_scat_dispersion_imag
_atom_type_scat_source
C C 0.0033 0.0016 'International Tables Vol C Tables 4.2.6.8 and 6.1.1.4'
H H 0.0000 0.0000 'International Tables Vol C Tables 4.2.6.8 and 6.1.1.4'
N N 0.0061 0.0033 'International Tables Vol C Tables 4.2.6.8 and 6.1.1.4'
Cl Cl 0.1484 0.1585 'International Tables Vol C Tables 4.2.6.8 and 6.1.1.4'
Cu Cu 0.3201 1.2651 'International Tables Vol C Tables 4.2.6.8 and 6.1.1.4'

loop_
_geom_angle_atom_site_label_1
_geom_angle_atom_site_label_2
_geom_angle_atom_site_label_3
_geom_angle
_geom_angle_site_symmetry_1
_geom_angle_site_symmetry_3
_geom_angle_publ_flag
Cl2 Cu1 Cl4 100.911(16) . . ?
Cl2 Cu1 Cl3 98.615(15) . . ?
Cl4 Cu1 Cl3 137.349(16) . . ?
Cl2 Cu1 Cl1 136.172(16) . . ?
Cl4 Cu1 Cl1 94.706(15) . . ?
Cl3 Cu1 Cl1 96.830(14) . . ?
C4 N2 H2A 109.5 . . ?
C4 N2 H2B 109.5 . . ?
H2A N2 H2B 109.5 . . ?
C4 N2 H2C 109.5 . . ?
H2A N2 H2C 109.5 . . ?
H2B N2 H2C 109.5 . . ?
C2 C1 C6 122.05(14) . . ?
C2 C1 N1A 119.51(14) . . ?
C6 C1 N1A 118.39(14) . . ?
C1 C2 C3 120.18(15) . . ?
C1 C2 H2 122.6(11) . . ?
C3 C2 H2 117.2(11) . . ?
C2 C3 C4 117.25(14) . . ?
C2 C3 C11 121.10(14) . . ?
C4 C3 C11 121.64(13) . . ?
C5 C4 C3 122.70(14) . . ?
C5 C4 N2 118.42(13) . . ?
C3 C4 N2 118.87(13) . . ?
C4 C5 C6 119.40(15) . . ?
C4 C5 H5 120.0(10) . . ?
C6 C5 H5 120.6(10) . . ?
C1 C6 C5 118.41(14) . . ?
C1 C6 H6 119.5(11) . . ?
C5 C6 H6 122.1(11) . . ?
C8 C7 N1A 111.70(15) . . ?
C8 C7 H7A 111.4(11) . . ?
N1A C7 H7A 109.3(10) . . ?
C8 C7 H7B 110.5(12) . . ?
N1A C7 H7B 104.4(12) . . ?
H7A C7 H7B 109.3(15) . . ?
C7 C8 H8A 113.8(13) . . ?
C7 C8 H8B 108.5(12) . . ?
H8A C8 H8B 109.6(17) . . ?
C7 C8 H8C 110.0(13) . . ?
H8A C8 H8C 112.2(18) . . ?
H8B C8 H8C 101.9(16) . . ?
C1 N1A C7 115.15(12) . . ?
C1 N1A C9A 112.05(12) . . ?
C7 N1A C9A 106.18(13) . . ?
C1 N1A H1A 107.7 . . ?
C7 N1A H1A 107.7 . . ?
C9A N1A H1A 107.7 . . ?
C10A C9A N1A 111.77(15) . . ?
C10A C9A H9A1 109.3 . . ?
N1A C9A H9A1 109.3 . . ?
C10A C9A H9A2 109.3 . . ?
N1A C9A H9A2 109.3 . . ?
H9A1 C9A H9A2 107.9 . . ?
C10B C9B H9B1 111.8 . . ?
C10B C9B H9B2 111.8 . . ?
H9B1 C9B H9B2 109.5 . . ?
C9B C10B H10D 109.5 . . ?
C9B C10B H10E 109.5 . . ?
H10D C10B H10E 109.5 . . ?
C9B C10B H10F 109.5 . . ?
H10D C10B H10F 109.5 . . ?
H10E C10B H10F 109.5 . . ?
C3 C11 H11A 111.0(12) . . ?
C3 C11 H11B 110.9(12) . . ?
H11A C11 H11B 107.3(16) . . ?
C3 C11 H11C 112.6(11) . . ?
H11A C11 H11C 107.1(16) . . ?
H11B C11 H11C 107.8(16) . . ?

loop_
_geom_bond_atom_site_label_1
_geom_bond_atom_site_label_2
_geom_bond_distance
_geom_bond_site_symmetry_2
_geom_bond_publ_flag
Cu1 Cl2 2.2116(4) . ?
Cu1 Cl4 2.2359(4) . ?
Cu1 Cl3 2.2398(4) . ?
Cu1 Cl1 2.3018(4) . ?
N2 C4 1.4684(17) . ?
N2 H2A 0.9100 . ?
N2 H2B 0.9100 . ?
N2 H2C 0.9100 . ?
C1 C2 1.377(2) . ?
C1 C6 1.384(2) . ?
C1 N1A 1.4874(18) . ?
C2 C3 1.391(2) . ?
C2 H2 0.899(19) . ?
C3 C4 1.392(2) . ?
C3 C11 1.504(2) . ?
C4 C5 1.378(2) . ?
C5 C6 1.386(2) . ?
C5 H5 0.884(18) . ?
C6 H6 0.99(2) . ?
C7 C8 1.491(3) . ?
C7 N1A 1.503(2) . ?
C7 H7A 0.972(18) . ?
C7 H7B 0.935(19) . ?
C8 H8A 0.92(2) . ?
C8 H8B 0.94(2) . ?
C8 H8C 1.034(19) . ?
N1A C9A 1.544(2) . ?
N1A H1A 0.9300 . ?
C9A C10A 1.502(3) . ?
C9A H9A1 0.9900 . ?
C9A H9A2 0.9900 . ?
C10A H10A 0.9800 . ?
C10A H10B 0.9800 . ?
C10A H10C 0.9800 . ?
C9B C10B 1.492(9) . ?
C9B H9B1 0.9900 . ?
C9B H9B2 0.9900 . ?
C10B H10D 0.9800 . ?
C10B H10E 0.9800 . ?
C10B H10F 0.9800 . ?
C11 H11A 0.983(19) . ?
C11 H11B 0.96(2) . ?
C11 H11C 1.01(2) . ?

loop_
_geom_hbond_atom_site_label_D
_geom_hbond_atom_site_label_H
_geom_hbond_atom_site_label_A
_geom_hbond_distance_DH
_geom_hbond_distance_HA
_geom_hbond_distance_DA
_geom_hbond_angle_DHA
_geom_hbond_site_symmetry_A
N2 H2A Cl1 0.91 2.34 3.2369(13) 168.1 3_455
N2 H2B Cl3 0.91 2.49 3.2185(12) 137.9 3_454
N2 H2B Cl2 0.91 2.53 3.2286(14) 133.9 3_454
N2 H2C Cl4 0.91 2.36 3.1864(12) 150.3 4_554
N1A H1A Cl1 0.93 2.47 3.3813(15) 165.6 .
N1B H1B Cl1 0.93 2.51 3.3813(15) 157.1 .

loop_
_geom_torsion_atom_site_label_1
_geom_torsion_atom_site_label_2
_geom_torsion_atom_site_label_3
_geom_torsion_atom_site_label_4
_geom_torsion
_geom_torsion_site_symmetry_1
_geom_torsion_site_symmetry_2
_geom_torsion_site_symmetry_3
_geom_torsion_site_symmetry_4
_geom_torsion_publ_flag
C6 C1 C2 C3 0.3(2) . . . . ?
N1A C1 C2 C3 177.78(13) . . . . ?
C1 C2 C3 C4 -0.4(2) . . . . ?
C1 C2 C3 C11 -179.80(14) . . . . ?
C2 C3 C4 C5 0.2(2) . . . . ?
C11 C3 C4 C5 179.60(15) . . . . ?
C2 C3 C4 N2 -178.55(14) . . . . ?
C11 C3 C4 N2 0.9(2) . . . . ?
C3 C4 C5 C6 0.1(2) . . . . ?
N2 C4 C5 C6 178.78(14) . . . . ?
C2 C1 C6 C5 -0.1(2) . . . . ?
N1A C1 C6 C5 -177.58(14) . . . . ?
C4 C5 C6 C1 -0.1(2) . . . . ?
C2 C1 N1A C7 49.2(2) . . . . ?
C6 C1 N1A C7 -133.22(15) . . . . ?
C2 C1 N1A C9A -72.24(19) . . . . ?
C6 C1 N1A C9A 105.29(16) . . . . ?
C8 C7 N1A C1 57.69(19) . . . . ?
C8 C7 N1A C9A -177.70(14) . . . . ?
C1 N1A C9A C10A -58.02(19) . . . . ?
C7 N1A C9A C10A 175.47(15) . . . . ?
